data_7002561
loop_
_publ_author_name
'Chen, Ming-Tsz'
'Chang, Ping-Jung'
'Huang, Chi-An'
'Peng, Kuo-Fu'
'Chen, Chi-Tien'

_publ_section_title
;
 Magnesium complexes containing bis-amido-oxazolinate ligands as
 efficient catalysts for ring opening polymerisation of l-lactide
;
_journal_issue 41
_journal_name_full 'Dalton Transactions'
_journal_page_first 9068
_journal_page_last 9074
_journal_paper_doi 10.1039/b907549f
_journal_year 2009
_chemical_formula_sum 'C28 H38 Mg N4 O4'
_chemical_formula_weight 518.93
_chemical_name_systematic
;
?
;
_space_group_IT_number 61
_symmetry_cell_setting orthorhombic
_symmetry_space_group_name_Hall '-P 2ac 2ab'
_symmetry_space_group_name_H-M 'P b c a'
_atom_sites_solution_hydrogens geom
_atom_sites_solution_primary direct
_atom_sites_solution_secondary difmap
_audit_creation_method SHELXL-97
_cell_angle_alpha 90.00
_cell_angle_beta 90.00
_cell_angle_gamma 90.00
_cell_formula_units_Z 8
_cell_length_a 11.7203(14)
_cell_length_b 18.159(2)
_cell_length_c 25.753(3)
_cell_measurement_reflns_used 9848
_cell_measurement_temperature 297(2)
_cell_measurement_theta_max 26.0095
_cell_measurement_theta_min 2.3785
_cell_volume 5481.0(11)
_computing_cell_refinement 'Bruker SMART'
_computing_data_collection 'Bruker SMART'
_computing_data_reduction 'Bruker SHELXTL'
_computing_molecular_graphics 'Bruker SHELXTL'
_computing_publication_material 'Bruker SHELXTL'
_computing_structure_refinement 'SHELXL-97 (Sheldrick, 1997)'
_computing_structure_solution 'SHELXS-97 (Sheldrick, 1990)'
_diffrn_ambient_temperature 297(2)
_diffrn_measured_fraction_theta_full 0.999
_diffrn_measured_fraction_theta_max 0.999
_diffrn_measurement_device_type 'CCD area detector'
_diffrn_measurement_method 'phi and omega scans'
_diffrn_radiation_monochromator graphite
_diffrn_radiation_source 'fine-focus sealed tube'
_diffrn_radiation_type MoK\a
_diffrn_radiation_wavelength 0.71073
_diffrn_reflns_av_R_equivalents 0.0393
_diffrn_reflns_av_sigmaI/netI 0.0248
_diffrn_reflns_limit_h_max 14
_diffrn_reflns_limit_h_min -14
_diffrn_reflns_limit_k_max 22
_diffrn_reflns_limit_k_min -11
_diffrn_reflns_limit_l_max 31
_diffrn_reflns_limit_l_min -31
_diffrn_reflns_number 29307
_diffrn_reflns_theta_full 26.03
_diffrn_reflns_theta_max 26.03
_diffrn_reflns_theta_min 2.21
_exptl_absorpt_coefficient_mu 0.105
_exptl_absorpt_correction_T_max 0.9783
_exptl_absorpt_correction_T_min 0.9783
_exptl_absorpt_correction_type multi-scan
_exptl_absorpt_process_details SADABS
_exptl_crystal_colour yellow
_exptl_crystal_density_diffrn 1.258
_exptl_crystal_density_method 'not measured'
_exptl_crystal_description parallelpied
_exptl_crystal_F_000 2224
_exptl_crystal_size_max 0.21
_exptl_crystal_size_mid 0.21
_exptl_crystal_size_min 0.21
_refine_diff_density_max 0.380
_refine_diff_density_min -0.238
_refine_diff_density_rms 0.040
_refine_ls_extinction_method none
_refine_ls_goodness_of_fit_ref 1.036
_refine_ls_hydrogen_treatment constr
_refine_ls_matrix_type full
_refine_ls_number_parameters 334
_refine_ls_number_reflns 5399
_refine_ls_number_restraints 0
_refine_ls_restrained_S_all 1.036
_refine_ls_R_factor_all 0.0630
_refine_ls_R_factor_gt 0.0450
_refine_ls_shift/su_max 0.001
_refine_ls_shift/su_mean 0.000
_refine_ls_structure_factor_coef Fsqd
_refine_ls_weighting_details 'calc w=1/[\s^2^(Fo^2^)+(0.1200P)^2^+0.0000P] where P=(Fo^2^+2Fc^2^)/3'
_refine_ls_weighting_scheme calc
_refine_ls_wR_factor_gt 0.1532
_refine_ls_wR_factor_ref 0.1700
_reflns_number_gt 3965
_reflns_number_total 5399
_reflns_threshold_expression >2sigma(I)
_cod_data_source_file b907549f.txt
_cod_data_source_block compound_2
_cod_depositor_comments
;
The following automatic conversions were performed:
'_symmetry_cell_setting' value 'Orthorhombic' changed to 'orthorhombic'
according to '/home/saulius/struct/CIF-dictionaries/cif_core.dic'
dictionary named 'cif_core.dic' version 2.4.1 from 2010-06-29.

Automatic conversion script
Id: cif_fix_enum 1527 2010-12-29 10:47:43Z saulius 
;
_cod_original_cell_volume 5480.9(11)
_cod_original_sg_symbol_H-M Pbca
_cod_database_code 7002561

loop_
_symmetry_equiv_pos_as_xyz
'x, y, z'
'-x+1/2, -y, z+1/2'
'-x, y+1/2, -z+1/2'
'x+1/2, -y+1/2, -z'
'-x, -y, -z'
'x-1/2, y, -z-1/2'
'x, -y-1/2, z-1/2'
'-x-1/2, y-1/2, z'

loop_
_atom_site_label
_atom_site_type_symbol
_atom_site_fract_x
_atom_site_fract_y
_atom_site_fract_z
_atom_site_U_iso_or_equiv
_atom_site_adp_type
_atom_site_occupancy
_atom_site_symmetry_multiplicity
_atom_site_calc_flag
_atom_site_refinement_flags
_atom_site_disorder_assembly
_atom_site_disorder_group
Mg Mg 0.95681(5) 0.19082(3) 0.62792(2) 0.03793(19) Uani 1 1 d . . .
O1 O 1.04538(12) -0.00286(8) 0.71796(5) 0.0518(4) Uani 1 1 d . . .
O2 O 0.97966(12) 0.26319(9) 0.56076(6) 0.0622(4) Uani 1 1 d . . .
O3 O 0.63802(11) 0.10878(9) 0.56555(6) 0.0604(4) Uani 1 1 d . . .
O4 O 1.06026(12) 0.26955(9) 0.67345(6) 0.0590(4) Uani 1 1 d . . .
N1 N 0.97849(12) 0.10290(8) 0.68449(6) 0.0387(3) Uani 1 1 d . . .
N2 N 1.11341(13) 0.15352(10) 0.59515(6) 0.0464(4) Uani 1 1 d . . .
N3 N 0.81858(12) 0.13665(9) 0.58728(6) 0.0410(4) Uani 1 1 d . . .
N4 N 0.83170(14) 0.26409(9) 0.65779(6) 0.0445(4) Uani 1 1 d . . .
C1 C 1.17897(15) 0.09471(11) 0.60628(7) 0.0432(4) Uani 1 1 d . . .
C2 C 1.28246(18) 0.07726(15) 0.57882(9) 0.0608(6) Uani 1 1 d . . .
H2A H 1.3054 0.1083 0.5521 0.073 Uiso 1 1 calc R . .
C3 C 1.34849(18) 0.01756(16) 0.58999(9) 0.0667(7) Uani 1 1 d . . .
H3A H 1.4152 0.0099 0.5712 0.080 Uiso 1 1 calc R . .
C4 C 1.31931(18) -0.03179(15) 0.62835(9) 0.0627(6) Uani 1 1 d . . .
H4A H 1.3641 -0.0729 0.6351 0.075 Uiso 1 1 calc R . .
C5 C 1.22196(18) -0.01815(12) 0.65620(8) 0.0526(5) Uani 1 1 d . . .
H5A H 1.2011 -0.0512 0.6821 0.063 Uiso 1 1 calc R . .
C6 C 1.15194(15) 0.04377(11) 0.64729(7) 0.0404(4) Uani 1 1 d . . .
C7 C 1.1551(2) 0.19908(14) 0.55238(9) 0.0626(6) Uani 1 1 d . . .
H7A H 1.1448 0.1727 0.5200 0.075 Uiso 1 1 calc R . .
H7B H 1.2362 0.2077 0.5570 0.075 Uiso 1 1 calc R . .
C8 C 1.0953(2) 0.27098(16) 0.54910(12) 0.0805(8) Uani 1 1 d . . .
H8A H 1.1299 0.3054 0.5732 0.097 Uiso 1 1 calc R . .
H8B H 1.1036 0.2909 0.5143 0.097 Uiso 1 1 calc R . .
C9 C 0.9114(3) 0.32391(19) 0.54578(12) 0.0927(10) Uani 1 1 d . . .
H9A H 0.9419 0.3454 0.5147 0.139 Uiso 1 1 calc R . .
H9B H 0.9113 0.3600 0.5730 0.139 Uiso 1 1 calc R . .
H9C H 0.8348 0.3075 0.5395 0.139 Uiso 1 1 calc R . .
C10 C 1.05476(14) 0.05271(10) 0.68196(7) 0.0379(4) Uani 1 1 d . . .
C11 C 0.9432(2) 0.00999(13) 0.74632(10) 0.0688(7) Uani 1 1 d . . .
H11A H 0.9583 0.0096 0.7834 0.083 Uiso 1 1 calc R . .
H11B H 0.8870 -0.0276 0.7386 0.083 Uiso 1 1 calc R . .
C12 C 0.90081(16) 0.08534(11) 0.72914(7) 0.0443(4) Uani 1 1 d . . .
C13 C 0.9159(2) 0.14081(15) 0.77187(9) 0.0736(7) Uani 1 1 d . . .
H13A H 0.9942 0.1412 0.7829 0.110 Uiso 1 1 calc R . .
H13B H 0.8679 0.1279 0.8007 0.110 Uiso 1 1 calc R . .
H13C H 0.8953 0.1888 0.7594 0.110 Uiso 1 1 calc R . .
C14 C 0.77739(19) 0.08237(18) 0.71156(10) 0.0762(8) Uani 1 1 d . . .
H14A H 0.7534 0.1305 0.7008 0.114 Uiso 1 1 calc R . .
H14B H 0.7303 0.0660 0.7398 0.114 Uiso 1 1 calc R . .
H14C H 0.7704 0.0487 0.6830 0.114 Uiso 1 1 calc R . .
C15 C 0.72091(17) 0.27192(11) 0.64465(7) 0.0455(5) Uani 1 1 d . . .
C16 C 0.6544(2) 0.33571(14) 0.65720(10) 0.0658(6) Uani 1 1 d . . .
H16A H 0.6909 0.3753 0.6730 0.079 Uiso 1 1 calc R . .
C17 C 0.5404(2) 0.34160(16) 0.64720(11) 0.0747(8) Uani 1 1 d . . .
H17A H 0.5021 0.3846 0.6562 0.090 Uiso 1 1 calc R . .
C18 C 0.4811(2) 0.28514(17) 0.62410(10) 0.0709(7) Uani 1 1 d . . .
H18A H 0.4027 0.2883 0.6191 0.085 Uiso 1 1 calc R . .
C19 C 0.54060(18) 0.22414(15) 0.60867(9) 0.0599(6) Uani 1 1 d . . .
H19A H 0.5011 0.1861 0.5925 0.072 Uiso 1 1 calc R . .
C20 C 0.65890(16) 0.21644(11) 0.61622(7) 0.0449(4) Uani 1 1 d . . .
C21 C 0.8795(2) 0.32773(12) 0.68510(10) 0.0612(6) Uani 1 1 d . . .
H21A H 0.8273 0.3428 0.7123 0.073 Uiso 1 1 calc R . .
H21B H 0.8872 0.3684 0.6609 0.073 Uiso 1 1 calc R . .
C22 C 0.9936(2) 0.31131(13) 0.70857(9) 0.0611(6) Uani 1 1 d . . .
H22A H 1.0325 0.3570 0.7167 0.073 Uiso 1 1 calc R . .
H22B H 0.9835 0.2840 0.7406 0.073 Uiso 1 1 calc R . .
C23 C 1.1709(2) 0.25399(17) 0.69365(12) 0.0814(8) Uani 1 1 d . . .
H23A H 1.1989 0.2962 0.7122 0.122 Uiso 1 1 calc R . .
H23B H 1.2219 0.2427 0.6656 0.122 Uiso 1 1 calc R . .
H23C H 1.1666 0.2126 0.7168 0.122 Uiso 1 1 calc R . .
C24 C 0.71271(16) 0.15383(11) 0.59118(7) 0.0434(4) Uani 1 1 d . . .
C25 C 0.7045(2) 0.04746(15) 0.54770(11) 0.0705(7) Uani 1 1 d . . .
H25A H 0.6830 0.0338 0.5126 0.085 Uiso 1 1 calc R . .
H25B H 0.6943 0.0052 0.5703 0.085 Uiso 1 1 calc R . .
C26 C 0.82649(17) 0.07426(11) 0.54934(8) 0.0488(5) Uani 1 1 d . . .
C27 C 0.8638(2) 0.10524(16) 0.49699(8) 0.0709(7) Uani 1 1 d . . .
H27A H 0.8118 0.1432 0.4864 0.106 Uiso 1 1 calc R . .
H27B H 0.8639 0.0666 0.4716 0.106 Uiso 1 1 calc R . .
H27C H 0.9392 0.1254 0.5000 0.106 Uiso 1 1 calc R . .
C28 C 0.9069(2) 0.01418(13) 0.56762(10) 0.0719(7) Uani 1 1 d . . .
H28A H 0.9835 0.0329 0.5684 0.108 Uiso 1 1 calc R . .
H28B H 0.9029 -0.0269 0.5442 0.108 Uiso 1 1 calc R . .
H28C H 0.8852 -0.0015 0.6018 0.108 Uiso 1 1 calc R . .

loop_
_atom_site_aniso_label
_atom_site_aniso_U_11
_atom_site_aniso_U_22
_atom_site_aniso_U_33
_atom_site_aniso_U_23
_atom_site_aniso_U_13
_atom_site_aniso_U_12
Mg 0.0385(3) 0.0364(4) 0.0388(3) 0.0021(2) 0.0001(2) -0.0007(2)
O1 0.0577(8) 0.0409(7) 0.0567(8) 0.0111(6) 0.0076(6) 0.0084(6)
O2 0.0551(8) 0.0691(11) 0.0624(9) 0.0248(8) 0.0033(7) -0.0008(8)
O3 0.0410(7) 0.0687(10) 0.0715(9) -0.0193(8) -0.0052(7) -0.0033(7)
O4 0.0552(8) 0.0552(9) 0.0665(9) -0.0111(7) -0.0158(7) 0.0002(7)
N1 0.0415(8) 0.0367(8) 0.0381(7) 0.0028(6) 0.0056(6) 0.0002(7)
N2 0.0436(8) 0.0519(10) 0.0439(8) 0.0054(7) 0.0082(7) -0.0041(8)
N3 0.0408(8) 0.0402(9) 0.0420(8) -0.0038(6) -0.0003(6) 0.0031(7)
N4 0.0506(9) 0.0345(8) 0.0485(9) -0.0031(7) -0.0012(7) 0.0022(7)
C1 0.0354(9) 0.0536(12) 0.0405(9) -0.0093(8) -0.0009(7) -0.0025(9)
C2 0.0448(10) 0.0841(17) 0.0536(12) -0.0062(11) 0.0091(9) -0.0014(12)
C3 0.0382(10) 0.097(2) 0.0653(14) -0.0228(14) 0.0030(10) 0.0144(12)
C4 0.0497(11) 0.0742(16) 0.0643(13) -0.0222(12) -0.0118(10) 0.0215(12)
C5 0.0504(11) 0.0537(13) 0.0536(11) -0.0125(9) -0.0090(9) 0.0086(10)
C6 0.0359(9) 0.0441(10) 0.0412(9) -0.0084(8) -0.0027(7) 0.0003(8)
C7 0.0540(12) 0.0727(16) 0.0612(13) 0.0142(11) 0.0136(10) -0.0081(11)
C8 0.0731(16) 0.082(2) 0.0867(18) 0.0369(15) 0.0187(14) -0.0065(15)
C9 0.0885(19) 0.104(2) 0.0859(18) 0.0515(18) 0.0001(15) 0.0210(18)
C10 0.0413(9) 0.0343(9) 0.0380(8) -0.0003(7) -0.0034(7) -0.0014(8)
C11 0.0832(16) 0.0537(13) 0.0693(14) 0.0170(11) 0.0281(13) 0.0121(12)
C12 0.0467(10) 0.0426(10) 0.0437(9) 0.0067(8) 0.0109(8) 0.0014(9)
C13 0.0961(18) 0.0693(16) 0.0555(13) -0.0077(12) 0.0298(13) -0.0092(15)
C14 0.0510(13) 0.110(2) 0.0674(14) 0.0294(15) 0.0080(11) -0.0158(14)
C15 0.0499(11) 0.0421(11) 0.0443(10) 0.0041(8) 0.0067(8) 0.0093(9)
C16 0.0686(15) 0.0497(13) 0.0792(15) -0.0042(11) 0.0057(12) 0.0152(11)
C17 0.0695(16) 0.0712(18) 0.0835(17) 0.0093(14) 0.0156(13) 0.0350(14)
C18 0.0483(12) 0.089(2) 0.0758(16) 0.0058(14) 0.0058(11) 0.0260(13)
C19 0.0440(11) 0.0782(17) 0.0577(12) 0.0019(11) 0.0031(9) 0.0094(11)
C20 0.0419(10) 0.0508(11) 0.0420(9) 0.0048(8) 0.0045(8) 0.0078(9)
C21 0.0712(14) 0.0404(11) 0.0718(14) -0.0123(10) 0.0011(11) 0.0011(11)
C22 0.0745(14) 0.0471(12) 0.0617(13) -0.0111(10) -0.0089(11) -0.0118(12)
C23 0.0644(15) 0.0800(19) 0.100(2) -0.0148(16) -0.0337(14) 0.0024(14)
C24 0.0417(9) 0.0488(11) 0.0396(9) 0.0009(8) -0.0015(7) -0.0025(9)
C25 0.0576(13) 0.0693(16) 0.0845(16) -0.0305(14) -0.0025(12) -0.0045(13)
C26 0.0478(10) 0.0472(11) 0.0513(10) -0.0149(9) -0.0061(8) 0.0033(9)
C27 0.0771(16) 0.0852(18) 0.0506(12) -0.0166(12) 0.0047(11) 0.0122(14)
C28 0.0835(16) 0.0487(14) 0.0835(16) -0.0223(12) -0.0228(13) 0.0154(13)

loop_
_atom_type_symbol
_atom_type_description
_atom_type_scat_dispersion_real
_atom_type_scat_dispersion_imag
_atom_type_scat_source
C C 0.0033 0.0016 'International Tables Vol C Tables 4.2.6.8 and 6.1.1.4'
H H 0.0000 0.0000 'International Tables Vol C Tables 4.2.6.8 and 6.1.1.4'
N N 0.0061 0.0033 'International Tables Vol C Tables 4.2.6.8 and 6.1.1.4'
O O 0.0106 0.0060 'International Tables Vol C Tables 4.2.6.8 and 6.1.1.4'
Mg Mg 0.0486 0.0363 'International Tables Vol C Tables 4.2.6.8 and 6.1.1.4'

loop_
_geom_angle_atom_site_label_1
_geom_angle_atom_site_label_2
_geom_angle_atom_site_label_3
_geom_angle
_geom_angle_site_symmetry_1
_geom_angle_site_symmetry_3
_geom_angle_publ_flag
N4 Mg N2 159.59(7) . . ?
N4 Mg N3 86.74(6) . . ?
N2 Mg N3 107.98(7) . . ?
N4 Mg N1 107.32(6) . . ?
N2 Mg N1 86.06(6) . . ?
N3 Mg N1 94.45(6) . . ?
N4 Mg O2 89.69(7) . . ?
N2 Mg O2 76.85(6) . . ?
N3 Mg O2 88.99(6) . . ?
N1 Mg O2 162.79(7) . . ?
N4 Mg O4 77.38(6) . . ?
N2 Mg O4 86.75(6) . . ?
N3 Mg O4 163.83(6) . . ?
N1 Mg O4 93.17(6) . . ?
O2 Mg O4 87.92(7) . . ?
C10 O1 C11 107.06(15) . . ?
C8 O2 C9 114.3(2) . . ?
C8 O2 Mg 110.47(13) . . ?
C9 O2 Mg 127.87(15) . . ?
C24 O3 C25 105.72(16) . . ?
C22 O4 C23 112.04(18) . . ?
C22 O4 Mg 112.49(12) . . ?
C23 O4 Mg 124.34(15) . . ?
C10 N1 C12 108.18(15) . . ?
C10 N1 Mg 124.79(12) . . ?
C12 N1 Mg 126.71(11) . . ?
C1 N2 C7 114.73(16) . . ?
C1 N2 Mg 131.26(12) . . ?
C7 N2 Mg 113.99(14) . . ?
C24 N3 C26 107.13(15) . . ?
C24 N3 Mg 125.12(13) . . ?
C26 N3 Mg 127.75(11) . . ?
C15 N4 C21 113.93(17) . . ?
C15 N4 Mg 129.76(13) . . ?
C21 N4 Mg 113.83(13) . . ?
N2 C1 C6 122.70(15) . . ?
N2 C1 C2 123.43(19) . . ?
C6 C1 C2 113.87(19) . . ?
C3 C2 C1 123.4(2) . . ?
C3 C2 H2A 118.3 . . ?
C1 C2 H2A 118.3 . . ?
C2 C3 C4 121.9(2) . . ?
C2 C3 H3A 119.1 . . ?
C4 C3 H3A 119.1 . . ?
C5 C4 C3 117.7(2) . . ?
C5 C4 H4A 121.2 . . ?
C3 C4 H4A 121.2 . . ?
C4 C5 C6 122.9(2) . . ?
C4 C5 H5A 118.5 . . ?
C6 C5 H5A 118.5 . . ?
C5 C6 C1 120.23(17) . . ?
C5 C6 C10 116.36(18) . . ?
C1 C6 C10 123.40(17) . . ?
N2 C7 C8 112.52(19) . . ?
N2 C7 H7A 109.1 . . ?
C8 C7 H7A 109.1 . . ?
N2 C7 H7B 109.1 . . ?
C8 C7 H7B 109.1 . . ?
H7A C7 H7B 107.8 . . ?
O2 C8 C7 110.9(2) . . ?
O2 C8 H8A 109.5 . . ?
C7 C8 H8A 109.5 . . ?
O2 C8 H8B 109.5 . . ?
C7 C8 H8B 109.5 . . ?
H8A C8 H8B 108.0 . . ?
O2 C9 H9A 109.5 . . ?
O2 C9 H9B 109.5 . . ?
H9A C9 H9B 109.5 . . ?
O2 C9 H9C 109.5 . . ?
H9A C9 H9C 109.5 . . ?
H9B C9 H9C 109.5 . . ?
N1 C10 O1 115.65(15) . . ?
N1 C10 C6 131.13(17) . . ?
O1 C10 C6 113.22(15) . . ?
O1 C11 C12 105.87(16) . . ?
O1 C11 H11A 110.6 . . ?
C12 C11 H11A 110.6 . . ?
O1 C11 H11B 110.6 . . ?
C12 C11 H11B 110.6 . . ?
H11A C11 H11B 108.7 . . ?
N1 C12 C13 110.31(16) . . ?
N1 C12 C14 110.95(16) . . ?
C13 C12 C14 110.8(2) . . ?
N1 C12 C11 102.45(15) . . ?
C13 C12 C11 110.57(19) . . ?
C14 C12 C11 111.5(2) . . ?
C12 C13 H13A 109.5 . . ?
C12 C13 H13B 109.5 . . ?
H13A C13 H13B 109.5 . . ?
C12 C13 H13C 109.5 . . ?
H13A C13 H13C 109.5 . . ?
H13B C13 H13C 109.5 . . ?
C12 C14 H14A 109.5 . . ?
C12 C14 H14B 109.5 . . ?
H14A C14 H14B 109.5 . . ?
C12 C14 H14C 109.5 . . ?
H14A C14 H14C 109.5 . . ?
H14B C14 H14C 109.5 . . ?
N4 C15 C16 123.5(2) . . ?
N4 C15 C20 122.60(17) . . ?
C16 C15 C20 113.90(19) . . ?
C17 C16 C15 123.6(2) . . ?
C17 C16 H16A 118.2 . . ?
C15 C16 H16A 118.2 . . ?
C16 C17 C18 121.2(2) . . ?
C16 C17 H17A 119.4 . . ?
C18 C17 H17A 119.4 . . ?
C19 C18 C17 118.2(2) . . ?
C19 C18 H18A 120.9 . . ?
C17 C18 H18A 120.9 . . ?
C18 C19 C20 122.9(3) . . ?
C18 C19 H19A 118.6 . . ?
C20 C19 H19A 118.6 . . ?
C19 C20 C15 119.8(2) . . ?
C19 C20 C24 116.4(2) . . ?
C15 C20 C24 123.64(17) . . ?
N4 C21 C22 112.24(18) . . ?
N4 C21 H21A 109.2 . . ?
C22 C21 H21A 109.2 . . ?
N4 C21 H21B 109.2 . . ?
C22 C21 H21B 109.2 . . ?
H21A C21 H21B 107.9 . . ?
O4 C22 C21 109.98(18) . . ?
O4 C22 H22A 109.7 . . ?
C21 C22 H22A 109.7 . . ?
O4 C22 H22B 109.7 . . ?
C21 C22 H22B 109.7 . . ?
H22A C22 H22B 108.2 . . ?
O4 C23 H23A 109.5 . . ?
O4 C23 H23B 109.5 . . ?
H23A C23 H23B 109.5 . . ?
O4 C23 H23C 109.5 . . ?
H23A C23 H23C 109.5 . . ?
H23B C23 H23C 109.5 . . ?
N3 C24 O3 115.82(17) . . ?
N3 C24 C20 130.19(18) . . ?
O3 C24 C20 113.88(16) . . ?
O3 C25 C26 104.78(18) . . ?
O3 C25 H25A 110.8 . . ?
C26 C25 H25A 110.8 . . ?
O3 C25 H25B 110.8 . . ?
C26 C25 H25B 110.8 . . ?
H25A C25 H25B 108.9 . . ?
N3 C26 C25 101.73(16) . . ?
N3 C26 C28 112.32(16) . . ?
C25 C26 C28 111.4(2) . . ?
N3 C26 C27 108.38(17) . . ?
C25 C26 C27 111.4(2) . . ?
C28 C26 C27 111.2(2) . . ?
C26 C27 H27A 109.5 . . ?
C26 C27 H27B 109.5 . . ?
H27A C27 H27B 109.5 . . ?
C26 C27 H27C 109.5 . . ?
H27A C27 H27C 109.5 . . ?
H27B C27 H27C 109.5 . . ?
C26 C28 H28A 109.5 . . ?
C26 C28 H28B 109.5 . . ?
H28A C28 H28B 109.5 . . ?
C26 C28 H28C 109.5 . . ?
H28A C28 H28C 109.5 . . ?
H28B C28 H28C 109.5 . . ?

loop_
_geom_bond_atom_site_label_1
_geom_bond_atom_site_label_2
_geom_bond_distance
_geom_bond_site_symmetry_2
_geom_bond_publ_flag
Mg N4 2.1240(17) . ?
Mg N2 2.1306(16) . ?
Mg N3 2.1652(16) . ?
Mg N1 2.1763(16) . ?
Mg O2 2.1888(16) . ?
Mg O4 2.2111(16) . ?
O1 C10 1.375(2) . ?
O1 C11 1.422(3) . ?
O2 C8 1.396(3) . ?
O2 C9 1.416(3) . ?
O3 C24 1.368(2) . ?
O3 C25 1.435(3) . ?
O4 C22 1.415(3) . ?
O4 C23 1.426(3) . ?
N1 C10 1.278(2) . ?
N1 C12 1.501(2) . ?
N2 C1 1.347(2) . ?
N2 C7 1.462(3) . ?
N3 C24 1.283(2) . ?
N3 C26 1.499(2) . ?
N4 C15 1.349(3) . ?
N4 C21 1.464(3) . ?
C1 C6 1.439(3) . ?
C1 C2 1.439(3) . ?
C2 C3 1.363(3) . ?
C2 H2A 0.9300 . ?
C3 C4 1.377(4) . ?
C3 H3A 0.9300 . ?
C4 C5 1.370(3) . ?
C4 H4A 0.9300 . ?
C5 C6 1.411(3) . ?
C5 H5A 0.9300 . ?
C6 C10 1.456(2) . ?
C7 C8 1.484(4) . ?
C7 H7A 0.9700 . ?
C7 H7B 0.9700 . ?
C8 H8A 0.9700 . ?
C8 H8B 0.9700 . ?
C9 H9A 0.9600 . ?
C9 H9B 0.9600 . ?
C9 H9C 0.9600 . ?
C11 C12 1.522(3) . ?
C11 H11A 0.9700 . ?
C11 H11B 0.9700 . ?
C12 C13 1.502(3) . ?
C12 C14 1.517(3) . ?
C13 H13A 0.9600 . ?
C13 H13B 0.9600 . ?
C13 H13C 0.9600 . ?
C14 H14A 0.9600 . ?
C14 H14B 0.9600 . ?
C14 H14C 0.9600 . ?
C15 C16 1.433(3) . ?
C15 C20 1.442(3) . ?
C16 C17 1.365(4) . ?
C16 H16A 0.9300 . ?
C17 C18 1.374(4) . ?
C17 H17A 0.9300 . ?
C18 C19 1.368(4) . ?
C18 H18A 0.9300 . ?
C19 C20 1.407(3) . ?
C19 H19A 0.9300 . ?
C20 C24 1.451(3) . ?
C21 C22 1.497(3) . ?
C21 H21A 0.9700 . ?
C21 H21B 0.9700 . ?
C22 H22A 0.9700 . ?
C22 H22B 0.9700 . ?
C23 H23A 0.9600 . ?
C23 H23B 0.9600 . ?
C23 H23C 0.9600 . ?
C25 C26 1.510(3) . ?
C25 H25A 0.9700 . ?
C25 H25B 0.9700 . ?
C26 C28 1.517(3) . ?
C26 C27 1.525(3) . ?
C27 H27A 0.9600 . ?
C27 H27B 0.9600 . ?
C27 H27C 0.9600 . ?
C28 H28A 0.9600 . ?
C28 H28B 0.9600 . ?
C28 H28C 0.9600 . ?
